data_4330867
loop_
_publ_author_name
'Alexey Y. Timoshkin'
'Michael Bodensteiner'
'Tatiana N. Sevastianova'
'Anna S. Lisovenko'
'Elena I. Davydova'
'Manfred Scheer'
'Christian Gra\&sl'
'Alina V. Butlak'

_publ_section_title
;
 Do Solid-State Structures Reflect Lewis Acidity Trends of Heavier Group
 13 Trihalides? Experimental and Theoretical Case Study
;
_journal_name_full 'Inorganic Chemistry'
_journal_page_first 11602
_journal_page_last 11611
_journal_paper_doi 10.1021/ic301507c
_journal_volume 51
_journal_year 2012
_chemical_absolute_configuration ad
_chemical_compound_source 'see text'
_chemical_formula_moiety 'C6 H15 Al Br3 N'
_chemical_formula_sum 'C6 H15 Al Br3 N'
_chemical_formula_weight 367.87
_chemical_name_systematic ?
_space_group_IT_number 33
_symmetry_cell_setting orthorhombic
_symmetry_Int_Tables_number 33
_symmetry_space_group_name_Hall 'P 2c -2n'
_symmetry_space_group_name_H-M 'P n a 21'
_atom_sites_solution_hydrogens geom
_atom_sites_solution_primary direct
_atom_sites_solution_secondary difmap
_cell_angle_alpha 90
_cell_angle_beta 90
_cell_angle_gamma 90
_cell_formula_units_Z 4
_cell_length_a 13.4888(2)
_cell_length_b 7.3348(1)
_cell_length_c 12.1051(2)
_cell_measurement_reflns_used 5406
_cell_measurement_temperature 123(1)
_cell_measurement_theta_max 60.6378
_cell_measurement_theta_min 6.8655
_cell_volume 1197.65(3)
_computing_cell_refinement
;
CrysAlisPro, Agilent Technologies,
Version 1.171.35.11 (release 16-05-2011 CrysAlis171 .NET)
(compiled May 16 2011,17:55:39)
;
_computing_data_collection
;
CrysAlisPro, Agilent Technologies,
Version 1.171.35.11 (release 16-05-2011 CrysAlis171 .NET)
(compiled May 16 2011,17:55:39)
;
_computing_data_reduction
;
CrysAlisPro, Agilent Technologies,
Version 1.171.35.11 (release 16-05-2011 CrysAlis171 .NET)
(compiled May 16 2011,17:55:39)
;
_computing_molecular_graphics 'SXGRAPH (Farrugia, 1999)'
_computing_publication_material 'PLATON (Spek, 2003)'
_computing_structure_refinement 'SHELXL-97 (Sheldrick, 2008)'
_computing_structure_solution 'SIR-97 (Altomare, 1999)'
_diffrn_ambient_temperature 123(1)
_diffrn_detector_area_resol_mean 10.5431
_diffrn_measured_fraction_theta_full 0.982
_diffrn_measured_fraction_theta_max 0.982
_diffrn_measurement_device_type 'Xcalibur, Ruby, Gemini ultra'
_diffrn_measurement_method '\w scans'
_diffrn_radiation_monochromator mirror
_diffrn_radiation_probe x-ray
_diffrn_radiation_source 'Enhance Ultra (Cu) x-ray Source'
_diffrn_radiation_type CuK\a
_diffrn_radiation_wavelength 1.54178
_diffrn_reflns_av_R_equivalents 0.0308
_diffrn_reflns_av_sigmaI/netI 0.0279
_diffrn_reflns_limit_h_max 15
_diffrn_reflns_limit_h_min -15
_diffrn_reflns_limit_k_max 7
_diffrn_reflns_limit_k_min -8
_diffrn_reflns_limit_l_max 13
_diffrn_reflns_limit_l_min -10
_diffrn_reflns_number 6048
_diffrn_reflns_reduction_process
;
;
_diffrn_reflns_theta_full 60.72
_diffrn_reflns_theta_max 60.72
_diffrn_reflns_theta_min 6.87
_exptl_absorpt_coefficient_mu 12.806
_exptl_absorpt_correction_T_max 0.122
_exptl_absorpt_correction_T_min 0.031
_exptl_absorpt_correction_type analytical
_exptl_absorpt_process_details
;
CrysAlisPro, Agilent Technologies,
Version 1.171.35.11 (release 16-05-2011 CrysAlis171 .NET)
Analytical numeric absorption correction using a multifaceted crystal
model based on expressions derived by R.C. Clark & J.S. Reid.
;
_exptl_crystal_colour colourless
_exptl_crystal_density_diffrn 2.040
_exptl_crystal_density_method 'Not Measured'
_exptl_crystal_description block
_exptl_crystal_F_000 704
_exptl_crystal_size_max 0.31
_exptl_crystal_size_mid 0.25
_exptl_crystal_size_min 0.18
_refine_diff_density_max 0.354
_refine_diff_density_min -0.415
_refine_diff_density_rms 0.103
_refine_ls_abs_structure_details 'Flack H.D. (1983), Acta Cryst. A39, 876-881'
_refine_ls_abs_structure_Flack 0.54(5)
_refine_ls_extinction_method none
_refine_ls_goodness_of_fit_ref 1.119
_refine_ls_hydrogen_treatment constr
_refine_ls_matrix_type full
_refine_ls_number_parameters 114
_refine_ls_number_reflns 1518
_refine_ls_number_restraints 1
_refine_ls_restrained_S_all 1.119
_refine_ls_R_factor_all 0.0276
_refine_ls_R_factor_gt 0.0272
_refine_ls_shift/su_max 0.001
_refine_ls_shift/su_mean 0.000
_refine_ls_structure_factor_coef Fsqd
_refine_ls_weighting_details 'calc w=1/[\s^2^(Fo^2^)+(0.0458P)^2^]         where P=(Fo^2^+2Fc^2^)/3'
_refine_ls_weighting_scheme calc
_refine_ls_wR_factor_gt 0.0635
_refine_ls_wR_factor_ref 0.0637
_reflns_number_gt 1503
_reflns_number_total 1518
_reflns_threshold_expression >2\s(i)
_cod_data_source_file ic301507c_si_002_07.cif
_cod_data_source_block AlBr3NEt3
_cod_database_code 4330867

loop_
_symmetry_equiv_pos_site_id
_symmetry_equiv_pos_as_xyz
1 x,y,z
2 -x,-y,1/2+z
3 1/2-x,1/2+y,1/2+z
4 1/2+x,1/2-y,z

loop_
_atom_site_aniso_label
_atom_site_aniso_U_11
_atom_site_aniso_U_22
_atom_site_aniso_U_33
_atom_site_aniso_U_23
_atom_site_aniso_U_13
_atom_site_aniso_U_12
Br1 0.0409(3) 0.0464(2) 0.0386(3) -0.0035(2) 0.0053(2) 0.0009(2)
Br2 0.0379(2) 0.0437(2) 0.0512(3) 0.0042(2) -0.0011(2) -0.0053(2)
Br3 0.0521(3) 0.0516(3) 0.0415(3) 0.0084(2) -0.0115(3) 0.0030(2)
Al1 0.0332(6) 0.0389(5) 0.0317(6) 0.0014(5) -0.0020(5) 0.0005(5)
N1 0.0347(19) 0.0418(17) 0.0333(19) 0.0007(15) -0.0010(17) -0.0008(16)
C1 0.055(3) 0.047(3) 0.041(3) 0.009(2) -0.009(2) 0.002(2)
C2 0.037(3) 0.060(3) 0.050(3) -0.002(3) 0.004(2) 0.007(2)
C3 0.050(3) 0.047(3) 0.051(3) 0.002(3) 0.003(2) -0.0061(19)
C4 0.044(4) 0.049(3) 0.037(4) 0.000(3) 0.005(3) -0.003(3)
C5 0.043(4) 0.050(3) 0.042(4) -0.005(3) 0.002(3) 0.004(3)
C6 0.037(3) 0.051(4) 0.039(4) -0.002(3) -0.003(3) -0.010(3)

loop_
_atom_site_label
_atom_site_type_symbol
_atom_site_thermal_displace_type
_atom_site_fract_x
_atom_site_fract_y
_atom_site_fract_z
_atom_site_occupancy
_atom_site_U_iso_or_equiv
_atom_site_calc_flag
_atom_site_refinement_flags
_atom_site_disorder_assembly
_atom_site_disorder_group
Br1 Br Uani 0.99942(3) 0.21803(6) 0.29184(5) 1.000 0.0420(2) d . . .
Br2 Br Uani 0.75596(3) 0.08677(6) 0.41416(6) 1.000 0.0443(1) d . . .
Br3 Br Uani 0.77656(4) 0.51354(6) 0.24555(6) 1.000 0.0484(2) d . . .
Al1 Al Uani 0.85572(8) 0.32636(15) 0.36774(12) 1.000 0.0346(3) d . . .
N1 N Uani 0.8904(3) 0.4679(5) 0.5030(3) 1.000 0.0366(11) d . . .
C1 C Uani 0.9743(4) 0.1969(7) 0.6009(5) 1.000 0.0477(17) d . . .
C2 C Uani 0.7108(4) 0.5483(8) 0.5528(5) 1.000 0.0490(17) d . . .
C3 C Uani 0.9974(3) 0.6990(7) 0.4001(6) 1.000 0.0493(17) d . . .
C4 C Uani 0.8958(5) 0.3459(9) 0.6030(6) 0.700 0.043(2) d P . 1
C5 C Uani 0.8161(6) 0.6145(10) 0.5255(6) 0.700 0.045(2) d P . 1
C6 C Uani 0.9907(5) 0.5612(11) 0.4894(8) 0.700 0.042(2) d P . 1
C4A C Uiso 0.9826(12) 0.391(2) 0.5631(13) 0.300 0.034(3) d P . 2
C5A C Uiso 0.8091(14) 0.459(2) 0.5883(14) 0.300 0.042(3) d P . 2
C6A C Uiso 0.9124(11) 0.6610(19) 0.4796(13) 0.300 0.036(3) d P . 2
H2A H Uiso 0.71430 0.43190 0.58880 0.700 0.0740 c RP B 1
H2B H Uiso 0.67320 0.53690 0.48570 0.700 0.0740 c RP B 1
H2C H Uiso 0.67910 0.63460 0.60070 0.700 0.0740 c RP B 1
H3A H Uiso 0.99590 0.63880 0.32970 0.700 0.0740 c RP . 1
H3B H Uiso 1.05830 0.76570 0.40730 0.700 0.0740 c RP . 1
H3C H Uiso 0.94240 0.78150 0.40550 0.700 0.0740 c RP . 1
H4A H Uiso 0.83160 0.28850 0.61270 0.700 0.0520 c RP . 1
H4B H Uiso 0.90760 0.42170 0.66730 0.700 0.0520 c RP . 1
H5A H Uiso 0.81260 0.69330 0.46120 0.700 0.0540 c RP . 1
H5B H Uiso 0.83980 0.68770 0.58670 0.700 0.0540 c RP . 1
H6A H Uiso 1.00750 0.61990 0.55870 0.700 0.0510 c RP . 1
H6B H Uiso 1.04020 0.46800 0.47580 0.700 0.0510 c RP . 1
H1A H Uiso 0.97160 0.12870 0.66850 0.700 0.0710 c RP A 1
H1B H Uiso 1.03870 0.25120 0.59330 0.700 0.0710 c RP A 1
H1C H Uiso 0.96220 0.11690 0.53960 0.700 0.0710 c RP A 1
H4A1 H Uiso 1.03910 0.40110 0.51390 0.300 0.0400 c RP . 2
H1D H Uiso 0.97420 0.19300 0.68020 0.300 0.0710 d RP A 2
H1E H Uiso 1.02970 0.12830 0.57330 0.300 0.0710 d RP A 2
H1F H Uiso 0.91380 0.14510 0.57340 0.300 0.0710 d RP A 2
H4A2 H Uiso 0.99610 0.46720 0.62700 0.300 0.0400 c RP . 2
H2D H Uiso 0.66040 0.45640 0.54650 0.300 0.0740 d RP B 2
H2E H Uiso 0.71950 0.60720 0.48260 0.300 0.0740 d RP B 2
H2F H Uiso 0.69120 0.63680 0.60690 0.300 0.0740 d RP B 2
H5A1 H Uiso 0.83220 0.51820 0.65520 0.300 0.0510 c RP . 2
H3D H Uiso 1.04600 0.60380 0.40610 0.300 0.0740 d RP . 2
H3E H Uiso 1.02740 0.81380 0.41830 0.300 0.0740 d RP . 2
H3F H Uiso 0.97250 0.70320 0.32590 0.300 0.0740 d RP . 2
H5A2 H Uiso 0.79660 0.33210 0.60590 0.300 0.0510 c RP . 2
H6A1 H Uiso 0.92710 0.72110 0.54910 0.300 0.0430 c RP . 2
H6A2 H Uiso 0.85300 0.71690 0.45000 0.300 0.0430 c RP . 2

loop_
_atom_type_symbol
_atom_type_description
_atom_type_scat_dispersion_real
_atom_type_scat_dispersion_imag
_atom_type_scat_source
C C 0.0181 0.0091 ' International Tables Vol C Tables 4.2.6.8 and 6.1.1.4'
H H 0.0000 0.0000 ' International Tables Vol C Tables 4.2.6.8 and 6.1.1.4'
Al Al 0.2130 0.2455 ' International Tables Vol C Tables 4.2.6.8 and 6.1.1.4'
Br Br -0.6763 1.2805 ' International Tables Vol C Tables 4.2.6.8 and 6.1.1.4'
N N 0.0311 0.0180 ' International Tables Vol C Tables 4.2.6.8 and 6.1.1.4'

loop_
_geom_angle_atom_site_label_1
_geom_angle_atom_site_label_2
_geom_angle_atom_site_label_3
_geom_angle
_geom_angle_publ_flag
Br1 Al1 Br2 109.32(5) yes
Br1 Al1 Br3 110.18(6) yes
Br1 Al1 N1 108.17(13) yes
Br2 Al1 Br3 110.28(5) yes
Br2 Al1 N1 109.68(13) yes
Br3 Al1 N1 109.18(12) yes
Al1 N1 C4 111.2(3) yes
Al1 N1 C5 111.5(4) yes
Al1 N1 C6 110.7(4) yes
Al1 N1 C4A 112.6(6) yes
Al1 N1 C5A 111.7(7) yes
Al1 N1 C6A 112.9(6) yes
C4 N1 C5 108.3(4) yes
C4 N1 C6 108.1(5) yes
C5 N1 C6 107.0(5) yes
C4A N1 C5A 104.3(9) yes
C4A N1 C6A 106.2(8) yes
C5A N1 C6A 108.6(8) yes
N1 C4 C1 116.5(5) yes
N1 C4A C1 115.4(10) yes
N1 C5 C2 115.6(5) yes
N1 C5A C2 114.6(11) yes
N1 C6 C3 116.0(6) yes
N1 C6A C3 116.7(10) yes
C4 C1 H1A 109.00 no
C4 C1 H1B 109.00 no
C4 C1 H1C 109.00 no
H1A C1 H1B 109.00 no
H1A C1 H1C 110.00 no
H1B C1 H1C 109.00 no
C4A C1 H1D 109.00 no
C4A C1 H1E 109.00 no
C4A C1 H1F 109.00 no
H1D C1 H1E 109.00 no
H1D C1 H1F 109.00 no
H1E C1 H1F 109.00 no
C5 C2 H2A 109.00 no
C5 C2 H2B 109.00 no
C5 C2 H2C 109.00 no
H2A C2 H2B 109.00 no
H2A C2 H2C 110.00 no
H2B C2 H2C 109.00 no
C5A C2 H2D 109.00 no
C5A C2 H2E 109.00 no
C5A C2 H2F 110.00 no
H2D C2 H2E 109.00 no
H2D C2 H2F 110.00 no
H2E C2 H2F 109.00 no
C6 C3 H3A 109.00 no
C6 C3 H3B 109.00 no
C6 C3 H3C 109.00 no
H3A C3 H3B 109.00 no
H3A C3 H3C 110.00 no
H3B C3 H3C 110.00 no
C6A C3 H3D 109.00 no
C6A C3 H3E 109.00 no
C6A C3 H3F 110.00 no
H3D C3 H3E 109.00 no
H3D C3 H3F 109.00 no
H3E C3 H3F 110.00 no
N1 C4 H4A 108.00 no
N1 C4 H4B 108.00 no
C1 C4 H4A 108.00 no
C1 C4 H4B 108.00 no
H4A C4 H4B 107.00 no
H4A1 C4A H4A2 107.00 no
N1 C4A H4A2 108.00 no
C1 C4A H4A1 109.00 no
N1 C4A H4A1 108.00 no
C1 C4A H4A2 108.00 no
N1 C5 H5B 108.00 no
C2 C5 H5A 108.00 no
N1 C5 H5A 108.00 no
H5A C5 H5B 107.00 no
C2 C5 H5B 108.00 no
N1 C5A H5A2 109.00 no
N1 C5A H5A1 109.00 no
H5A1 C5A H5A2 108.00 no
C2 C5A H5A1 109.00 no
C2 C5A H5A2 109.00 no
N1 C6 H6B 108.00 no
H6A C6 H6B 107.00 no
C3 C6 H6A 108.00 no
C3 C6 H6B 108.00 no
N1 C6 H6A 108.00 no
N1 C6A H6A1 108.00 no
N1 C6A H6A2 108.00 no
C3 C6A H6A1 108.00 no
C3 C6A H6A2 108.00 no
H6A1 C6A H6A2 107.00 no

loop_
_geom_bond_atom_site_label_1
_geom_bond_atom_site_label_2
_geom_bond_distance
_geom_bond_publ_flag
Br1 Al1 2.2875(12) yes
Br2 Al1 2.2836(12) yes
Br3 Al1 2.2832(14) yes
Al1 N1 1.994(4) yes
N1 C4 1.507(8) yes
N1 C5 1.495(9) yes
N1 C6 1.525(8) yes
N1 C4A 1.547(16) yes
N1 C5A 1.508(18) yes
N1 C6A 1.475(15) yes
C1 C4 1.522(8) no
C1 C4A 1.500(16) no
C2 C5 1.537(10) no
C2 C5A 1.540(19) no
C3 C6 1.483(11) no
C3 C6A 1.523(16) no
C1 H1A 0.9600 no
C1 H1B 0.9600 no
C1 H1C 0.9600 no
C1 H1D 0.9600 no
C1 H1E 0.9600 no
C1 H1F 0.9600 no
C2 H2A 0.9600 no
C2 H2B 0.9600 no
C2 H2C 0.9600 no
C2 H2D 0.9600 no
C2 H2E 0.9600 no
C2 H2F 0.9600 no
C3 H3A 0.9600 no
C3 H3B 0.9600 no
C3 H3C 0.9600 no
C3 H3D 0.9600 no
C3 H3E 0.9600 no
C3 H3F 0.9600 no
C4 H4A 0.9700 no
C4 H4B 0.9700 no
C4A H4A1 0.9700 no
C4A H4A2 0.9700 no
C5 H5A 0.9700 no
C5 H5B 0.9700 no
C5A H5A1 0.9700 no
C5A H5A2 0.9700 no
C6 H6A 0.9700 no
C6 H6B 0.9700 no
C6A H6A1 0.9700 no
C6A H6A2 0.9700 no

loop_
_geom_torsion_atom_site_label_1
_geom_torsion_atom_site_label_2
_geom_torsion_atom_site_label_3
_geom_torsion_atom_site_label_4
_geom_torsion
_geom_torsion_publ_flag
Br1 Al1 N1 C4 -87.6(4) no
Br1 Al1 N1 C5 151.5(4) no
Br1 Al1 N1 C6 32.6(4) no
Br2 Al1 N1 C4 31.6(4) no
Br2 Al1 N1 C5 -89.4(4) no
Br2 Al1 N1 C6 151.7(4) no
Br3 Al1 N1 C4 152.5(3) no
Br3 Al1 N1 C5 31.6(4) no
Br3 Al1 N1 C6 -87.4(4) no
Al1 N1 C4 C1 62.5(6) no
C5 N1 C4 C1 -174.7(5) no
C6 N1 C4 C1 -59.2(7) no
Al1 N1 C5 C2 64.4(6) no
C4 N1 C5 C2 -58.3(7) no
C6 N1 C5 C2 -174.5(6) no
Al1 N1 C6 C3 62.8(7) no
C4 N1 C6 C3 -175.2(6) no
C5 N1 C6 C3 -58.9(8) no
